data_2018579
loop_
_publ_author_name
'Fu, Jiang-Hong'
'Wang, Yu-Ling'
'Chen, Ying'
'Hu, Chang-Hui'
'Tang, Li'

_publ_section_title
;
 A one-dimensional heterometallic coordination polymer with a
 three-dimensional supramolecular framework:
 poly[\m~2~-aqua-diaqua(2,2'-bipyridyl)(\m~5~-2-sulfonatobutanedioato)copper(II)sodium(I)]
;
_journal_coeditor_code LG3089
_journal_issue 8
_journal_name_full 'Acta Crystallographica Section C'
_journal_page_first m209
_journal_page_last m212
_journal_paper_doi 10.1107/S0108270112030909
_journal_volume 68
_journal_year 2012
_chemical_formula_iupac '[Na Cu (C4 H3 O7 S) (C10 H8 N2) (H2 O)3]2'
_chemical_formula_moiety 'C28 H34 Cu2 N4 Na2 O20 S2'
_chemical_formula_sum 'C28 H34 Cu2 N4 Na2 O20 S2'
_chemical_formula_weight 983.78
_chemical_name_systematic
;
poly[\m~2~-aqua-diaqua(2,2'-bipyridyl)(\m~5~-
2-sulfonatobutanedioato)copper(II)sodium(I)]
;
_space_group_IT_number 2
_space_group_name_Hall '-P 1'
_symmetry_cell_setting triclinic
_symmetry_space_group_name_Hall '-P 1'
_symmetry_space_group_name_H-M 'P -1'
_atom_sites_solution_hydrogens geom
_atom_sites_solution_primary direct
_atom_sites_solution_secondary difmap
_audit_creation_method SHELXL97
_cell_angle_alpha 95.8530(10)
_cell_angle_beta 90.5440(10)
_cell_angle_gamma 95.6430(10)
_cell_formula_units_Z 1
_cell_length_a 7.1560(5)
_cell_length_b 9.8692(6)
_cell_length_c 12.9585(8)
_cell_measurement_reflns_used 4042
_cell_measurement_temperature 296(2)
_cell_measurement_theta_max 28.18
_cell_measurement_theta_min 2.48
_cell_volume 905.82(10)
_computing_cell_refinement 'SAINT (Bruker, 2008)'
_computing_data_collection 'APEX2 (Bruker, 2008)'
_computing_data_reduction 'SAINT (Bruker, 2008)'
_computing_molecular_graphics
;
SHELXTL (Sheldrick, 2008) and DIAMOND (Brandenburg, 2005)
;
_computing_publication_material 'SHELXL97 (Sheldrick, 2008)'
_computing_structure_refinement 'SHELXL97 (Sheldrick, 2008)'
_computing_structure_solution 'SHELXS97 (Sheldrick, 2008)'
_diffrn_ambient_temperature 296(2)
_diffrn_measured_fraction_theta_full 0.971
_diffrn_measured_fraction_theta_max 0.971
_diffrn_measurement_device_type 'Bruker APEXII area-detector'
_diffrn_measurement_method \w
_diffrn_radiation_monochromator graphite
_diffrn_radiation_source 'fine-focus sealed tube'
_diffrn_radiation_type MoK\a
_diffrn_radiation_wavelength 0.71073
_diffrn_reflns_av_R_equivalents 0.0165
_diffrn_reflns_av_sigmaI/netI 0.0278
_diffrn_reflns_limit_h_max 9
_diffrn_reflns_limit_h_min -9
_diffrn_reflns_limit_k_max 13
_diffrn_reflns_limit_k_min -13
_diffrn_reflns_limit_l_max 17
_diffrn_reflns_limit_l_min -16
_diffrn_reflns_number 8529
_diffrn_reflns_theta_full 28.28
_diffrn_reflns_theta_max 28.28
_diffrn_reflns_theta_min 2.48
_diffrn_standards_decay_% 0
_diffrn_standards_number 0
_exptl_absorpt_coefficient_mu 1.405
_exptl_absorpt_correction_T_max 0.7568
_exptl_absorpt_correction_T_min 0.6317
_exptl_absorpt_correction_type multi-scan
_exptl_absorpt_process_details '(SADABS; Sheldrick, 1996)'
_exptl_crystal_colour blue
_exptl_crystal_density_diffrn 1.803
_exptl_crystal_density_method 'not measured'
_exptl_crystal_description block
_exptl_crystal_F_000 502
_exptl_crystal_size_max 0.36
_exptl_crystal_size_mid 0.28
_exptl_crystal_size_min 0.21
_refine_diff_density_max 0.556
_refine_diff_density_min -0.301
_refine_ls_extinction_method none
_refine_ls_goodness_of_fit_ref 1.007
_refine_ls_hydrogen_treatment mixed
_refine_ls_matrix_type full
_refine_ls_number_parameters 280
_refine_ls_number_reflns 4360
_refine_ls_number_restraints 6
_refine_ls_restrained_S_all 1.007
_refine_ls_R_factor_all 0.0420
_refine_ls_R_factor_gt 0.0320
_refine_ls_shift/su_max 0.000
_refine_ls_shift/su_mean 0.000
_refine_ls_structure_factor_coef Fsqd
_refine_ls_weighting_details 'calc w = 1/[\s^2^(Fo^2^)+(0.0451P)^2^+0.6176P] where P=(Fo^2^+2Fc^2^)/3'
_refine_ls_weighting_scheme calc
_refine_ls_wR_factor_gt 0.0805
_refine_ls_wR_factor_ref 0.0860
_reflns_number_gt 3688
_reflns_number_total 4360
_reflns_threshold_expression I>2\s(I)
_cod_data_source_file lg3089.cif
_cod_data_source_block I
_cod_depositor_comments
;

2019-10-28
Z value and formula fixed to values more according to usual
chemical conventions.                 miguel
;
_cod_original_formula_sum 'C14 H17 Cu N2 Na O10 S'
_cod_original_formula_weight 491.89
_cod_original_formula_moiety 'C14 H17 Cu N2 Na O10 S'
_cod_original_formula_iupac '[Na Cu (C4 H3 O7 S) (C10 H8 N2) (H2 O)3]'
_cod_original_formula_units_Z 2
_cod_database_code 2018579
_cod_database_fobs_code 2018579

loop_
_symmetry_equiv_pos_as_xyz
'x, y, z'
'-x, -y, -z'

loop_
_atom_site_type_symbol
_atom_site_label
_atom_site_fract_x
_atom_site_fract_y
_atom_site_fract_z
_atom_site_U_iso_or_equiv
_atom_site_adp_type
_atom_site_calc_flag
_atom_site_refinement_flags
_atom_site_occupancy
_atom_site_symmetry_multiplicity
Na Na1 0.63906(13) 0.64665(10) 0.05549(7) 0.0304(2) Uani d . 1 1
Cu Cu1 0.81668(4) 0.49559(2) 0.246359(19) 0.02049(8) Uani d . 1 1
S S1 1.17897(8) 0.95225(6) 0.20643(5) 0.02834(14) Uani d . 1 1
O O1 0.9098(2) 0.65127(15) 0.16923(12) 0.0242(3) Uani d . 1 1
O O2 1.1698(2) 0.60962(17) 0.24859(13) 0.0295(4) Uani d . 1 1
O O3 1.1190(2) 0.63830(16) -0.13295(12) 0.0265(3) Uani d . 1 1
O O4 1.3196(2) 0.59098(17) -0.01191(13) 0.0331(4) Uani d . 1 1
O O5 1.3305(3) 1.04046(17) 0.16576(16) 0.0395(4) Uani d . 1 1
O O6 1.2095(4) 0.9343(2) 0.31395(15) 0.0579(6) Uani d . 1 1
O O7 0.9968(3) 0.9934(2) 0.1843(2) 0.0581(6) Uani d . 1 1
O O8 0.5138(2) 0.52714(19) 0.20275(14) 0.0323(4) Uani d D 1 1
H H8A 0.460(4) 0.455(2) 0.178(2) 0.048 Uiso d D 1 1
H H8B 0.433(4) 0.570(3) 0.226(2) 0.048 Uiso d D 1 1
O O9 0.6444(3) 0.8784(3) 0.1173(3) 0.0762(9) Uani d D 1 1
H H9A 0.569(6) 0.937(4) 0.120(4) 0.114 Uiso d D 1 1
H H9B 0.755(4) 0.909(5) 0.130(4) 0.114 Uiso d D 1 1
O O10 0.7298(3) 0.6957(2) -0.11602(16) 0.0372(4) Uani d D 1 1
H H10A 0.728(5) 0.778(2) -0.119(3) 0.056 Uiso d D 1 1
H H10B 0.837(3) 0.683(4) -0.131(3) 0.056 Uiso d D 1 1
N N1 0.7477(3) 0.34523(18) 0.33602(14) 0.0239(4) Uani d . 1 1
N N2 0.8048(3) 0.60898(18) 0.38449(14) 0.0229(4) Uani d . 1 1
C C1 1.0864(3) 0.6747(2) 0.18858(16) 0.0220(4) Uani d . 1 1
C C2 1.1978(3) 0.7868(2) 0.13611(16) 0.0230(4) Uani d . 1 1
H H2 1.3302 0.7697 0.1403 0.028 Uiso calc R 1 1
C C3 1.1499(3) 0.7881(2) 0.02207(17) 0.0257(4) Uani d . 1 1
H H3A 1.2155 0.8688 -0.0029 0.031 Uiso calc R 1 1
H H3B 1.0161 0.7942 0.0141 0.031 Uiso calc R 1 1
C C4 1.2026(3) 0.6609(2) -0.04387(16) 0.0215(4) Uani d . 1 1
C C5 0.7137(4) 0.2119(2) 0.30334(19) 0.0343(6) Uani d . 1 1
H H5 0.7210 0.1840 0.2329 0.041 Uiso calc R 1 1
C C6 0.6680(4) 0.1145(3) 0.3707(2) 0.0375(6) Uani d . 1 1
H H6 0.6426 0.0227 0.3459 0.045 Uiso calc R 1 1
C C7 0.6608(4) 0.1556(2) 0.4745(2) 0.0340(5) Uani d . 1 1
H H7 0.6325 0.0915 0.5213 0.041 Uiso calc R 1 1
C C8 0.6959(3) 0.2932(2) 0.50965(18) 0.0300(5) Uani d . 1 1
H H8 0.6925 0.3224 0.5801 0.036 Uiso calc R 1 1
C C9 0.7361(3) 0.3862(2) 0.43834(16) 0.0223(4) Uani d . 1 1
C C10 0.7706(3) 0.5357(2) 0.46573(16) 0.0221(4) Uani d . 1 1
C C11 0.7681(4) 0.5981(2) 0.56641(18) 0.0322(5) Uani d . 1 1
H H11 0.7450 0.5460 0.6217 0.039 Uiso calc R 1 1
C C12 0.8005(4) 0.7388(3) 0.5832(2) 0.0359(6) Uani d . 1 1
H H12 0.7988 0.7828 0.6501 0.043 Uiso calc R 1 1
C C13 0.8352(4) 0.8131(3) 0.5005(2) 0.0347(5) Uani d . 1 1
H H13 0.8579 0.9080 0.5107 0.042 Uiso calc R 1 1
C C14 0.8359(3) 0.7459(2) 0.40237(19) 0.0306(5) Uani d . 1 1
H H14 0.8587 0.7969 0.3465 0.037 Uiso calc R 1 1

loop_
_atom_site_aniso_label
_atom_site_aniso_U_11
_atom_site_aniso_U_22
_atom_site_aniso_U_33
_atom_site_aniso_U_12
_atom_site_aniso_U_13
_atom_site_aniso_U_23
Na1 0.0299(5) 0.0307(5) 0.0310(5) 0.0046(4) -0.0034(4) 0.0035(4)
Cu1 0.02715(15) 0.01869(14) 0.01526(13) 0.00161(10) 0.00060(9) 0.00058(9)
S1 0.0349(3) 0.0203(3) 0.0273(3) -0.0012(2) 0.0037(2) -0.0063(2)
O1 0.0249(8) 0.0236(8) 0.0237(8) -0.0001(6) -0.0012(6) 0.0033(6)
O2 0.0292(8) 0.0333(9) 0.0269(8) 0.0060(7) -0.0006(7) 0.0052(7)
O3 0.0347(9) 0.0259(8) 0.0186(8) 0.0072(6) -0.0008(6) -0.0020(6)
O4 0.0369(9) 0.0328(9) 0.0291(9) 0.0123(7) -0.0065(7) -0.0063(7)
O5 0.0413(10) 0.0233(8) 0.0521(12) -0.0041(7) 0.0041(8) 0.0014(8)
O6 0.1062(19) 0.0370(11) 0.0264(10) -0.0022(11) -0.0031(11) -0.0074(8)
O7 0.0384(11) 0.0394(11) 0.0920(18) 0.0112(9) -0.0033(11) -0.0222(11)
O8 0.0243(9) 0.0373(10) 0.0349(10) 0.0073(7) -0.0004(7) -0.0023(8)
O9 0.0345(12) 0.0430(13) 0.144(3) 0.0030(10) -0.0047(15) -0.0234(15)
O10 0.0336(9) 0.0334(9) 0.0452(11) 0.0032(8) 0.0021(8) 0.0073(8)
N1 0.0319(10) 0.0200(9) 0.0193(9) 0.0012(7) -0.0001(7) 0.0006(7)
N2 0.0257(9) 0.0210(9) 0.0213(9) 0.0028(7) 0.0026(7) -0.0016(7)
C1 0.0290(11) 0.0180(10) 0.0173(10) -0.0002(8) 0.0051(8) -0.0051(7)
C2 0.0279(11) 0.0200(10) 0.0201(10) 0.0004(8) 0.0013(8) -0.0011(8)
C3 0.0372(12) 0.0212(10) 0.0190(10) 0.0068(9) 0.0012(9) 0.0001(8)
C4 0.0259(11) 0.0212(10) 0.0166(10) -0.0009(8) 0.0031(8) 0.0011(8)
C5 0.0541(16) 0.0234(11) 0.0234(12) -0.0015(10) -0.0010(10) -0.0024(9)
C6 0.0539(16) 0.0211(11) 0.0361(14) -0.0027(11) -0.0027(12) 0.0026(10)
C7 0.0410(14) 0.0279(12) 0.0332(13) -0.0027(10) 0.0002(10) 0.0106(10)
C8 0.0369(13) 0.0313(12) 0.0216(11) 0.0009(10) 0.0003(9) 0.0037(9)
C9 0.0226(10) 0.0238(10) 0.0199(10) 0.0012(8) -0.0003(8) 0.0006(8)
C10 0.0221(10) 0.0231(10) 0.0211(10) 0.0036(8) 0.0003(8) 0.0010(8)
C11 0.0441(14) 0.0312(12) 0.0208(11) 0.0055(10) 0.0017(10) -0.0011(9)
C12 0.0457(15) 0.0348(13) 0.0252(12) 0.0074(11) -0.0003(10) -0.0093(10)
C13 0.0406(14) 0.0224(11) 0.0389(14) 0.0034(10) 0.0030(11) -0.0078(10)
C14 0.0365(13) 0.0239(11) 0.0312(13) 0.0022(9) 0.0069(10) 0.0017(9)

loop_
_atom_type_symbol
_atom_type_description
_atom_type_scat_dispersion_real
_atom_type_scat_dispersion_imag
_atom_type_scat_source
C C 0.0033 0.0016 'International Tables Vol C Tables 4.2.6.8 and 6.1.1.4'
H H 0.0000 0.0000 'International Tables Vol C Tables 4.2.6.8 and 6.1.1.4'
Cu Cu 0.3201 1.2651 'International Tables Vol C Tables 4.2.6.8 and 6.1.1.4'
N N 0.0061 0.0033 'International Tables Vol C Tables 4.2.6.8 and 6.1.1.4'
O O 0.0106 0.0060 'International Tables Vol C Tables 4.2.6.8 and 6.1.1.4'
S S 0.1246 0.1234 'International Tables Vol C Tables 4.2.6.8 and 6.1.1.4'
Na Na 0.0362 0.0249 'International Tables Vol C Tables 4.2.6.8 and 6.1.1.4'

loop_
_geom_angle_atom_site_label_1
_geom_angle_atom_site_label_2
_geom_angle_atom_site_label_3
_geom_angle_site_symmetry_1
_geom_angle_site_symmetry_3
_geom_angle
_geom_angle_publ_flag
O9 Na1 O4 . 2_765 169.96(9) yes
O9 Na1 O10 . . 93.28(11) yes
O4 Na1 O10 2_765 . 90.46(7) yes
O9 Na1 O1 . . 84.31(9) yes
O4 Na1 O1 2_765 . 85.65(6) yes
O10 Na1 O1 . . 111.41(7) yes
O9 Na1 O4 . 1_455 102.81(8) yes
O4 Na1 O4 2_765 1_455 86.62(7) yes
O10 Na1 O4 . 1_455 87.93(7) yes
O1 Na1 O4 . 1_455 159.19(7) yes
O9 Na1 O8 . . 103.37(11) yes
O4 Na1 O8 2_765 . 74.09(7) yes
O10 Na1 O8 . . 162.37(8) yes
O1 Na1 O8 . . 76.49(6) yes
O4 Na1 O8 1_455 . 82.81(7) yes
O3 Cu1 O1 2_765 . 91.89(7) yes
O3 Cu1 N1 2_765 . 90.71(7) yes
O1 Cu1 N1 . . 173.28(7) yes
O3 Cu1 N2 2_765 . 164.01(7) yes
O1 Cu1 N2 . . 95.24(7) yes
N1 Cu1 N2 . . 80.75(7) yes
O3 Cu1 O8 2_765 . 101.93(7) yes
O1 Cu1 O8 . . 89.89(7) yes
N1 Cu1 O8 . . 95.63(7) yes
N2 Cu1 O8 . . 92.40(7) yes
O3 Cu1 Na1 2_765 . 83.56(5) ?
O7 S1 O6 . . 113.75(16) ?
O7 S1 O5 . . 112.31(13) ?
O6 S1 O5 . . 112.33(14) ?
O7 S1 C2 . . 108.26(11) ?
O6 S1 C2 . . 105.56(11) ?
O5 S1 C2 . . 103.82(11) ?
C1 O1 Cu1 . . 106.85(13) ?
C1 O1 Na1 . . 151.58(14) ?
Cu1 O1 Na1 . . 97.49(6) ?
C4 O3 Cu1 . 2_765 125.31(14) ?
C4 O4 Na1 . 2_765 130.17(14) ?
C4 O4 Na1 . 1_655 132.73(15) ?
Na1 O4 Na1 2_765 1_655 93.38(7) ?
Cu1 O8 Na1 . . 88.20(6) ?
Cu1 O8 H8A . . 109(2) ?
Na1 O8 H8A . . 106(2) ?
Cu1 O8 H8B . . 138(2) ?
Na1 O8 H8B . . 106(2) ?
H8A O8 H8B . . 104(3) ?
Na1 O9 H9A . . 136(4) ?
Na1 O9 H9B . . 109(4) ?
H9A O9 H9B . . 114(5) ?
Na1 O10 H10A . . 108(3) ?
Na1 O10 H10B . . 116(3) ?
H10A O10 H10B . . 103(3) ?
C5 N1 C9 . . 118.98(19) ?
C5 N1 Cu1 . . 125.93(16) ?
C9 N1 Cu1 . . 115.09(14) ?
C14 N2 C10 . . 118.68(19) ?
C14 N2 Cu1 . . 126.62(16) ?
C10 N2 Cu1 . . 114.61(14) ?
O2 C1 O1 . . 122.52(19) ?
O2 C1 C2 . . 118.90(19) ?
O1 C1 C2 . . 118.59(19) ?
C3 C2 C1 . . 114.58(18) ?
C3 C2 S1 . . 110.92(15) ?
C1 C2 S1 . . 110.67(14) ?
C3 C2 H2 . . 106.7 ?
C1 C2 H2 . . 106.7 ?
S1 C2 H2 . . 106.7 ?
C2 C3 C4 . . 112.57(18) ?
C2 C3 H3A . . 109.1 ?
C4 C3 H3A . . 109.1 ?
C2 C3 H3B . . 109.1 ?
C4 C3 H3B . . 109.1 ?
H3A C3 H3B . . 107.8 ?
O4 C4 O3 . . 125.1(2) ?
O4 C4 C3 . . 120.59(19) ?
O3 C4 C3 . . 114.34(19) ?
N1 C5 C6 . . 122.2(2) ?
N1 C5 H5 . . 118.9 ?
C6 C5 H5 . . 118.9 ?
C7 C6 C5 . . 118.8(2) ?
C7 C6 H6 . . 120.6 ?
C5 C6 H6 . . 120.6 ?
C6 C7 C8 . . 119.7(2) ?
C6 C7 H7 . . 120.2 ?
C8 C7 H7 . . 120.2 ?
C9 C8 C7 . . 118.9(2) ?
C9 C8 H8 . . 120.6 ?
C7 C8 H8 . . 120.6 ?
N1 C9 C8 . . 121.4(2) ?
N1 C9 C10 . . 114.62(18) ?
C8 C9 C10 . . 124.0(2) ?
N2 C10 C11 . . 121.6(2) ?
N2 C10 C9 . . 114.78(18) ?
C11 C10 C9 . . 123.6(2) ?
C12 C11 C10 . . 118.9(2) ?
C12 C11 H11 . . 120.6 ?
C10 C11 H11 . . 120.6 ?
C13 C12 C11 . . 119.4(2) ?
C13 C12 H12 . . 120.3 ?
C11 C12 H12 . . 120.3 ?
C12 C13 C14 . . 119.2(2) ?
C12 C13 H13 . . 120.4 ?
C14 C13 H13 . . 120.4 ?
N2 C14 C13 . . 122.2(2) ?
N2 C14 H14 . . 118.9 ?
C13 C14 H14 . . 118.9 ?

loop_
_geom_bond_atom_site_label_1
_geom_bond_atom_site_label_2
_geom_bond_site_symmetry_2
_geom_bond_distance
_geom_bond_publ_flag
Na1 O9 . 2.342(3) yes
Na1 O4 2_765 2.4034(19) yes
Na1 O10 . 2.404(2) yes
Na1 O1 . 2.4174(18) yes
Na1 O4 1_455 2.4306(19) yes
Na1 O8 . 2.474(2) yes
Cu1 O3 2_765 1.9631(15) yes
Cu1 O1 . 1.9820(15) yes
Cu1 N1 . 2.0035(18) yes
Cu1 N2 . 2.0190(18) yes
Cu1 O8 . 2.2932(17) yes
S1 O7 . 1.438(2) ?
S1 O6 . 1.440(2) ?
S1 O5 . 1.4594(18) ?
S1 C2 . 1.805(2) ?
O1 C1 . 1.280(3) ?
O2 C1 . 1.241(3) ?
O3 C4 . 1.284(3) ?
O3 Cu1 2_765 1.9631(15) ?
O4 C4 . 1.231(3) ?
O4 Na1 2_765 2.4034(19) ?
O4 Na1 1_655 2.4306(19) ?
O8 H8A . 0.810(18) ?
O8 H8B . 0.791(18) ?
O9 H9A . 0.827(19) ?
O9 H9B . 0.827(19) ?
O10 H10A . 0.816(18) ?
O10 H10B . 0.813(18) ?
N1 C5 . 1.338(3) ?
N1 C9 . 1.352(3) ?
N2 C14 . 1.344(3) ?
N2 C10 . 1.348(3) ?
C1 C2 . 1.521(3) ?
C2 C3 . 1.516(3) ?
C2 H2 . 0.9800 ?
C3 C4 . 1.526(3) ?
C3 H3A . 0.9700 ?
C3 H3B . 0.9700 ?
C5 C6 . 1.381(3) ?
C5 H5 . 0.9300 ?
C6 C7 . 1.369(4) ?
C6 H6 . 0.9300 ?
C7 C8 . 1.385(3) ?
C7 H7 . 0.9300 ?
C8 C9 . 1.380(3) ?
C8 H8 . 0.9300 ?
C9 C10 . 1.477(3) ?
C10 C11 . 1.386(3) ?
C11 C12 . 1.379(4) ?
C11 H11 . 0.9300 ?
C12 C13 . 1.371(4) ?
C12 H12 . 0.9300 ?
C13 C14 . 1.373(3) ?
C13 H13 . 0.9300 ?
C14 H14 . 0.9300 ?

loop_
_geom_hbond_atom_site_label_D
_geom_hbond_atom_site_label_H
_geom_hbond_atom_site_label_A
_geom_hbond_site_symmetry_A
_geom_hbond_distance_DH
_geom_hbond_distance_HA
_geom_hbond_distance_DA
_geom_hbond_angle_DHA
_geom_hbond_publ_flag
O8 H8A O10 2_665 0.810(18) 2.009(19) 2.801(3) 166(3) yes
O8 H8B O2 1_455 0.791(18) 1.98(2) 2.720(2) 156(3) yes
O9 H9A O5 1_455 0.827(19) 2.13(3) 2.920(3) 159(5) yes
O9 H9B O7 . 0.827(19) 1.94(2) 2.756(3) 170(5) yes
O10 H10A O5 2_775 0.816(18) 2.03(2) 2.818(3) 162(4) yes
O10 H10B O3 . 0.813(18) 2.11(2) 2.903(3) 166(4) yes
